data_1549974
loop_
_publ_author_name
'Schulte, Kelsey A.'
'Vignesh, Kuduva R.'
'Dunbar, Kim R.'

_publ_section_title
;
 Effects of coordination sphere on unusually large zero field splitting
 and slow magnetic relaxation in trigonally symmetric molecules.
;
_journal_issue 48
_journal_name_full 'Chemical science'
_journal_page_first 9018
_journal_page_last 9026
_journal_paper_doi 10.1039/c8sc02820f
_journal_volume 9
_journal_year 2018
_chemical_formula_moiety 'C33 H47 N4 Ni O7 S3, C4 H12 N, H2 O, 0.5(C4 H10 O)'
_chemical_formula_sum 'C39 H66 N5 Ni O8.5 S3'
_chemical_formula_weight 895.85
_space_group_crystal_system triclinic
_space_group_IT_number 2
_space_group_name_Hall '-P 1'
_space_group_name_H-M_alt 'P -1'
_symmetry_space_group_name_Hall '-P 1'
_symmetry_space_group_name_H-M 'P -1'
_atom_sites_solution_hydrogens mixed
_audit_creation_date 2018-06-22
_audit_creation_method
;
Olex2 1.2
(compiled 2018.05.29 svn.r3508 for OlexSys, GUI svn.r5506)
;
_audit_update_record
;
2018-06-22 deposited with the CCDC.
2018-09-17 downloaded from the CCDC.
;
_cell_angle_alpha 107.6400(10)
_cell_angle_beta 99.2520(10)
_cell_angle_gamma 103.1570(10)
_cell_formula_units_Z 2
_cell_length_a 8.9571(7)
_cell_length_b 14.5969(11)
_cell_length_c 18.6587(14)
_cell_measurement_reflns_used 27420
_cell_measurement_temperature 100
_cell_measurement_theta_max 72.48
_cell_measurement_theta_min 2.56
_cell_volume 2193.3(3)
_computing_cell_refinement 'SAINT+ Ver. 8.34A (Bruker-AXS, 2014)'
_computing_data_collection 'APEX3(Bruker-AXS, 2015)'
_computing_data_reduction 'SAINT+ Ver. 8.34A (Bruker-AXS, 2014)'
_computing_molecular_graphics 'SHELXTL (Sheldrick, 2008-2013)'
_computing_publication_material 'SHELXTL (Sheldrick, 2008-2013)'
_computing_structure_refinement 'SHELXTL (Sheldrick, 2008-2013)'
_computing_structure_solution 'SHELXTL (Sheldrick, 2008-2013)'
_diffrn_ambient_temperature 100.0
_diffrn_detector_area_resol_mean 7.9
_diffrn_detector_type 'CMOS area detector'
_diffrn_measured_fraction_theta_full 0.992
_diffrn_measured_fraction_theta_max 0.986
_diffrn_measurement_device 'three-circle diffractometer'
_diffrn_measurement_device_type Venture
_diffrn_measurement_method '0.5\ \w and 0.5\ \f scans'
_diffrn_radiation_collimation 'focusing mirrors'
_diffrn_radiation_monochromator 'mirror optics'
_diffrn_radiation_probe x-ray
_diffrn_radiation_type CuK\a
_diffrn_radiation_wavelength 1.54178
_diffrn_reflns_av_R_equivalents 0.0206
_diffrn_reflns_av_unetI/netI 0.0170
_diffrn_reflns_Laue_measured_fraction_full 0.992
_diffrn_reflns_Laue_measured_fraction_max 0.986
_diffrn_reflns_limit_h_max 11
_diffrn_reflns_limit_h_min -11
_diffrn_reflns_limit_k_max 17
_diffrn_reflns_limit_k_min -18
_diffrn_reflns_limit_l_max 22
_diffrn_reflns_limit_l_min -23
_diffrn_reflns_number 33212
_diffrn_reflns_point_group_measured_fraction_full 0.992
_diffrn_reflns_point_group_measured_fraction_max 0.986
_diffrn_reflns_theta_full 67.679
_diffrn_reflns_theta_max 72.478
_diffrn_reflns_theta_min 2.565
_diffrn_source 'microfocus sealed X-ray tube'
_diffrn_source_type 'Incoatec I\ms'
_diffrn_standards_number 0
_exptl_absorpt_coefficient_mu 2.432
_exptl_absorpt_correction_T_max 0.8256
_exptl_absorpt_correction_T_min 0.6173
_exptl_absorpt_correction_type multi-scan
_exptl_absorpt_process_details
'SADABS-2014/5 (Bruker,2014/5) was used for absorption correction. wR2(int) was 0.1240 before and 0.0355 after correction. The Ratio of minimum to maximum transmission is 0.7477. The \l/2 correction factor is 0.00150.'
_exptl_crystal_colour green
_exptl_crystal_colour_primary green
_exptl_crystal_density_diffrn 1.356
_exptl_crystal_density_method 'not measured'
_exptl_crystal_description needle
_exptl_crystal_F_000 958
_exptl_crystal_size_max 0.322
_exptl_crystal_size_mid 0.213
_exptl_crystal_size_min 0.163
_refine_diff_density_max 0.352
_refine_diff_density_min -0.406
_refine_diff_density_rms 0.050
_refine_ls_extinction_method none
_refine_ls_goodness_of_fit_ref 1.038
_refine_ls_hydrogen_treatment constr
_refine_ls_matrix_type full
_refine_ls_number_parameters 582
_refine_ls_number_reflns 8549
_refine_ls_number_restraints 79
_refine_ls_restrained_S_all 1.084
_refine_ls_R_factor_all 0.0306
_refine_ls_R_factor_gt 0.0294
_refine_ls_shift/su_max 0.002
_refine_ls_shift/su_mean 0.000
_refine_ls_structure_factor_coef Fsqd
_refine_ls_weighting_details 'w=1/[\s^2^(Fo^2^)+(0.0396P)^2^+1.4536P] where P=(Fo^2^+2Fc^2^)/3'
_refine_ls_weighting_scheme calc
_refine_ls_wR_factor_gt 0.0783
_refine_ls_wR_factor_ref 0.0792
_reflns_Friedel_coverage 0.000
_reflns_number_gt 8191
_reflns_number_total 8549
_reflns_threshold_expression 'I > 2\s(I)'
_cod_data_source_file c8sc02820f2.cif
_cod_data_source_block ni_mst_oh2
_cod_depositor_comments 'Adding full bibliography for 1549971--1549976.cif.'
_cod_original_formula_sum 'C39 H66 N5 Ni O8.50 S3'
_cod_database_code 1549974
_shelx_shelxl_version_number 2014/7
_shelx_space_group_comment
;
The symmetry employed for this shelxl refinement is uniquely defined
by the following loop, which should always be used as a source of
symmetry information in preference to the above space-group names.
They are only intended as comments.
;
_olex2_refinement_description
;
1. Fixed Uiso
 At 1.2 times of:
  All C(H) groups, All C(H,H) groups
 At 1.5 times of:
  All C(H,H,H) groups, All O(H,H) groups
2. Restrained distances
 N5-C35 \\sim N5-C35A \\sim N5-C36 \\sim N5-C36A \\sim N5-C37 \\sim N5-C37A
 with sigma of 0.02
3. Uiso/Uaniso restraints and constraints
C35 \\sim C35A \\sim C36 \\sim C36A \\sim C37A \\sim C37 \\sim N5: within 1.7A
with sigma of 0.01 and sigma for terminal atoms of 0.01
4. Others
 Sof(C35A)=Sof(H35D)=Sof(H35E)=Sof(H35F)=Sof(C36A)=Sof(H36D)=Sof(H36E)=
 Sof(H36F)=Sof(C37A)=Sof(H37D)=Sof(H37E)=Sof(H37F)=1-FVAR(1)
 Sof(C36)=Sof(H36A)=Sof(H36B)=Sof(H36C)=Sof(C35)=Sof(H35A)=Sof(H35B)=Sof(H35C)=
 Sof(C37)=Sof(H37A)=Sof(H37B)=Sof(H37C)=FVAR(1)
 Fixed Sof: O9(0.5) C38(0.5) H38A(0.5) H38B(0.5) H38C(0.5) C39(0.5) H39A(0.5)
 H39B(0.5) C40(0.5) H40A(0.5) H40B(0.5) C41(0.5) H41A(0.5) H41B(0.5) H41C(0.5)
5.a Free rotating group:
 O8(H8D,H8E)
5.b Rotating group:
 O7(H7A,H7B)
5.c Secondary CH2 refined with riding coordinates:
 C2(H2A,H2B), C23(H23A,H23B), C12(H12A,H12B), C1(H1A,H1B), C24(H24A,H24B),
 C13(H13A,H13B), C39(H39A,H39B), C40(H40A,H40B)
5.d Aromatic/amide H refined with riding coordinates:
 C17(H17), C31(H31), C20(H20), C28(H28), C6(H6), C9(H9)
5.e Idealised Me refined as rotating group:
 C34(H34A,H34B,H34C), C16(H16A,H16B,H16C), C22(H22A,H22B,H22C), C5(H5A,H5B,
 H5C), C11(H11A,H11B,H11C), C33(H33A,H33B,H33C), C27(H27A,H27B,H27C), C8(H8A,
 H8B,H8C), C19(H19A,H19B,H19C), C30(H30A,H30B,H30C), C36(H36A,H36B,H36C),
 C35(H35A,H35B,H35C), C37(H37A,H37B,H37C), C38(H38A,H38B,H38C), C41(H41A,H41B,
 H41C), C35A(H35D,H35E,H35F), C36A(H36D,H36E,H36F), C37A(H37D,H37E,H37F)
;
_olex2_submission_special_instructions 'No special instructions were received'

loop_
_space_group_symop_operation_xyz
'x, y, z'
'-x, -y, -z'

loop_
_atom_site_label
_atom_site_type_symbol
_atom_site_fract_x
_atom_site_fract_y
_atom_site_fract_z
_atom_site_U_iso_or_equiv
_atom_site_adp_type
_atom_site_occupancy
_atom_site_site_symmetry_order
_atom_site_calc_flag
_atom_site_refinement_flags_posn
_atom_site_refinement_flags_adp
_atom_site_refinement_flags_occupancy
_atom_site_disorder_assembly
_atom_site_disorder_group
Ni1 Ni 0.15344(3) 0.27396(2) 0.68572(2) 0.01284(7) Uani 1 1 d . . . . .
S1 S 0.06781(4) 0.14483(3) 0.79966(2) 0.01699(8) Uani 1 1 d . . . . .
S3 S 0.38801(4) 0.18384(2) 0.58042(2) 0.01481(8) Uani 1 1 d . . . . .
S2 S 0.10482(4) 0.46807(2) 0.80759(2) 0.01671(8) Uani 1 1 d . . . . .
O6 O 0.36186(12) 0.07816(8) 0.54057(6) 0.0210(2) Uani 1 1 d . . . . .
O5 O 0.50109(12) 0.22646(8) 0.65607(6) 0.0210(2) Uani 1 1 d . . . . .
O7 O 0.36627(12) 0.31261(9) 0.76385(6) 0.0227(2) Uani 1 1 d . . . . .
H7A H 0.3980 0.2784 0.7252 0.034 Uiso 1 1 d GR . . . .
H7B H 0.3569 0.2809 0.7966 0.034 Uiso 1 1 d GR . . . .
O2 O -0.01563(13) 0.17324(8) 0.85957(6) 0.0233(2) Uani 1 1 d . . . . .
O1 O 0.23954(12) 0.17776(8) 0.82906(6) 0.0222(2) Uani 1 1 d . . . . .
O3 O 0.22063(14) 0.45286(8) 0.86325(6) 0.0236(2) Uani 1 1 d . . . . .
O4 O -0.05422(13) 0.44720(8) 0.81873(7) 0.0254(2) Uani 1 1 d . . . . .
N2 N 0.02611(14) 0.18058(9) 0.73012(7) 0.0157(2) Uani 1 1 d . . . . .
N1 N -0.06041(13) 0.23391(8) 0.60362(6) 0.0124(2) Uani 1 1 d . . . . .
N4 N 0.22976(13) 0.21094(9) 0.59053(7) 0.0152(2) Uani 1 1 d . . . . .
N3 N 0.11568(14) 0.41026(9) 0.72339(7) 0.0164(2) Uani 1 1 d . . . . .
N5 N 0.69739(15) 0.31813(11) 0.93407(7) 0.0243(3) Uani 1 1 d D U . . .
O8 O 0.22875(18) 0.36814(11) 0.98085(8) 0.0401(3) Uani 1 1 d . . . . .
H8D H 0.2375 0.3964 0.9463 0.060 Uiso 1 1 d G . . . .
H8E H 0.1922 0.3032 0.9579 0.060 Uiso 1 1 d G . . . .
C2 C -0.14448(16) 0.15454(11) 0.69446(8) 0.0158(3) Uani 1 1 d . . . . .
H2A H -0.1880 0.2085 0.7208 0.019 Uiso 1 1 calc R . . . .
H2B H -0.2020 0.0911 0.6993 0.019 Uiso 1 1 calc R . . . .
C23 C -0.02574(16) 0.21428(11) 0.52654(8) 0.0165(3) Uani 1 1 d . . . . .
H23A H 0.0115 0.2788 0.5185 0.020 Uiso 1 1 calc R . . . .
H23B H -0.1237 0.1729 0.4857 0.020 Uiso 1 1 calc R . . . .
C12 C -0.13073(16) 0.31842(10) 0.62256(8) 0.0153(3) Uani 1 1 d . . . . .
H12A H -0.1994 0.3103 0.6582 0.018 Uiso 1 1 calc R . . . .
H12B H -0.1965 0.3184 0.5745 0.018 Uiso 1 1 calc R . . . .
C21 C 0.32968(17) 0.64065(11) 0.82203(8) 0.0178(3) Uani 1 1 d . . . . .
C14 C 0.16978(17) 0.59966(10) 0.82072(8) 0.0160(3) Uani 1 1 d . . . . .
C1 C -0.16349(16) 0.14252(10) 0.60941(8) 0.0144(3) Uani 1 1 d . . . . .
H1A H -0.1336 0.0826 0.5817 0.017 Uiso 1 1 calc R . . . .
H1B H -0.2753 0.1329 0.5851 0.017 Uiso 1 1 calc R . . . .
C15 C 0.06751(17) 0.66068(11) 0.82923(8) 0.0188(3) Uani 1 1 d . . . . .
C26 C 0.52620(16) 0.35631(11) 0.55436(9) 0.0192(3) Uani 1 1 d . . . . .
C25 C 0.47298(15) 0.24987(10) 0.52233(8) 0.0154(3) Uani 1 1 d . . . . .
C32 C 0.49440(16) 0.19875(11) 0.44923(8) 0.0173(3) Uani 1 1 d . . . . .
C24 C 0.09999(16) 0.15968(11) 0.51955(8) 0.0174(3) Uani 1 1 d . . . . .
H24A H 0.0544 0.0886 0.5138 0.021 Uiso 1 1 calc R . . . .
H24B H 0.1403 0.1612 0.4734 0.021 Uiso 1 1 calc R . . . .
C13 C 0.00021(17) 0.41701(10) 0.66058(8) 0.0174(3) Uani 1 1 d . . . . .
H13A H 0.0541 0.4324 0.6214 0.021 Uiso 1 1 calc R . . . .
H13B H -0.0453 0.4721 0.6821 0.021 Uiso 1 1 calc R . . . .
C4 C 0.09332(18) -0.03773(11) 0.71124(8) 0.0205(3) Uani 1 1 d . . . . .
C17 C 0.13045(18) 0.76258(12) 0.84067(9) 0.0227(3) Uani 1 1 d . . . . .
H17 H 0.0627 0.8044 0.8468 0.027 Uiso 1 1 calc R . . . .
C31 C 0.57659(17) 0.25590(12) 0.41178(9) 0.0220(3) Uani 1 1 d . . . . .
H31 H 0.5934 0.2219 0.3630 0.026 Uiso 1 1 calc R . . . .
C20 C 0.38395(18) 0.74236(11) 0.83308(9) 0.0212(3) Uani 1 1 d . . . . .
H20 H 0.4911 0.7701 0.8336 0.025 Uiso 1 1 calc R . . . .
C10 C -0.13140(19) -0.04866(12) 0.77105(9) 0.0219(3) Uani 1 1 d . . . . .
C3 C 0.00583(18) 0.00957(11) 0.75981(8) 0.0182(3) Uani 1 1 d . . . . .
C28 C 0.60412(17) 0.40833(12) 0.51310(10) 0.0234(3) Uani 1 1 d . . . . .
H28 H 0.6378 0.4798 0.5337 0.028 Uiso 1 1 calc R . . . .
C34 C 0.67700(19) 0.26829(13) 0.84936(9) 0.0248(3) Uani 1 1 d . . . . .
H34A H 0.6916 0.3192 0.8248 0.037 Uiso 1 1 calc GR . . . .
H34B H 0.5704 0.2210 0.8264 0.037 Uiso 1 1 calc GR . . . .
H34C H 0.7556 0.2317 0.8410 0.037 Uiso 1 1 calc GR . . . .
C6 C 0.0423(2) -0.14207(12) 0.67652(9) 0.0231(3) Uani 1 1 d . . . . .
H6 H 0.1031 -0.1743 0.6457 0.028 Uiso 1 1 calc R . . . .
C29 C 0.63431(18) 0.35969(12) 0.44299(10) 0.0246(3) Uani 1 1 d . . . . .
C18 C 0.28688(19) 0.80496(11) 0.84340(9) 0.0232(3) Uani 1 1 d . . . . .
C16 C -0.10613(18) 0.62718(12) 0.82802(10) 0.0260(3) Uani 1 1 d . . . . .
H16A H -0.1611 0.5676 0.7816 0.039 Uiso 1 1 calc GR . . . .
H16B H -0.1528 0.6815 0.8273 0.039 Uiso 1 1 calc GR . . . .
H16C H -0.1169 0.6107 0.8744 0.039 Uiso 1 1 calc GR . . . .
C22 C 0.44890(18) 0.58178(12) 0.81364(10) 0.0243(3) Uani 1 1 d . . . . .
H22A H 0.4898 0.5762 0.8636 0.036 Uiso 1 1 calc GR . . . .
H22B H 0.5365 0.6167 0.7971 0.036 Uiso 1 1 calc GR . . . .
H22C H 0.3976 0.5144 0.7747 0.036 Uiso 1 1 calc GR . . . .
C5 C 0.2378(2) 0.01803(12) 0.69294(10) 0.0257(3) Uani 1 1 d . . . . .
H5A H 0.2138 0.0711 0.6753 0.039 Uiso 1 1 calc GR . . . .
H5B H 0.2678 -0.0290 0.6520 0.039 Uiso 1 1 calc GR . . . .
H5C H 0.3254 0.0482 0.7397 0.039 Uiso 1 1 calc GR . . . .
C11 C -0.2364(2) -0.00850(13) 0.82065(11) 0.0294(4) Uani 1 1 d . . . . .
H11A H -0.1755 0.0247 0.8748 0.044 Uiso 1 1 calc GR . . . .
H11B H -0.3261 -0.0642 0.8167 0.044 Uiso 1 1 calc GR . . . .
H11C H -0.2757 0.0400 0.8025 0.044 Uiso 1 1 calc GR . . . .
C33 C 0.43547(19) 0.08664(11) 0.40663(9) 0.0227(3) Uani 1 1 d . . . . .
H33A H 0.4939 0.0534 0.4345 0.034 Uiso 1 1 calc GR . . . .
H33B H 0.4518 0.0712 0.3541 0.034 Uiso 1 1 calc GR . . . .
H33C H 0.3224 0.0623 0.4036 0.034 Uiso 1 1 calc GR . . . .
C27 C 0.51201(19) 0.41760(12) 0.63273(10) 0.0268(3) Uani 1 1 d . . . . .
H27A H 0.4028 0.3959 0.6368 0.040 Uiso 1 1 calc GR . . . .
H27B H 0.5406 0.4889 0.6388 0.040 Uiso 1 1 calc GR . . . .
H27C H 0.5834 0.4078 0.6736 0.040 Uiso 1 1 calc GR . . . .
C7 C -0.0943(2) -0.20079(12) 0.68537(9) 0.0259(3) Uani 1 1 d . . . . .
C9 C -0.17805(19) -0.15273(12) 0.73263(9) 0.0252(3) Uani 1 1 d . . . . .
H9 H -0.2713 -0.1922 0.7393 0.030 Uiso 1 1 calc R . . . .
C8 C -0.1515(3) -0.31287(13) 0.64289(11) 0.0373(4) Uani 1 1 d . . . . .
H8A H -0.2081 -0.3274 0.5893 0.056 Uiso 1 1 calc GR . . . .
H8B H -0.2229 -0.3444 0.6690 0.056 Uiso 1 1 calc GR . . . .
H8C H -0.0607 -0.3397 0.6427 0.056 Uiso 1 1 calc GR . . . .
C19 C 0.3502(2) 0.91538(13) 0.85661(13) 0.0372(4) Uani 1 1 d . . . . .
H19A H 0.3823 0.9232 0.8105 0.056 Uiso 1 1 calc GR . . . .
H19B H 0.4417 0.9466 0.9016 0.056 Uiso 1 1 calc GR . . . .
H19C H 0.2675 0.9481 0.8664 0.056 Uiso 1 1 calc GR . . . .
C30 C 0.7312(2) 0.41797(16) 0.40346(13) 0.0393(5) Uani 1 1 d . . . . .
H30A H 0.8417 0.4183 0.4175 0.059 Uiso 1 1 calc GR . . . .
H30B H 0.7254 0.4872 0.4201 0.059 Uiso 1 1 calc GR . . . .
H30C H 0.6896 0.3862 0.3471 0.059 Uiso 1 1 calc GR . . . .
C36 C 0.8574(5) 0.3896(3) 0.9703(4) 0.0317(11) Uani 0.775(5) 1 d D U P A 1
H36A H 0.9367 0.3547 0.9584 0.048 Uiso 0.775(5) 1 calc GR . P A 1
H36B H 0.8719 0.4170 1.0267 0.048 Uiso 0.775(5) 1 calc GR . P A 1
H36C H 0.8698 0.4446 0.9498 0.048 Uiso 0.775(5) 1 calc GR . P A 1
C35 C 0.5746(3) 0.3662(2) 0.95237(14) 0.0352(7) Uani 0.775(5) 1 d D U P A 1
H35A H 0.5769 0.4179 0.9288 0.053 Uiso 0.775(5) 1 calc GR . P A 1
H35B H 0.5941 0.3974 1.0088 0.053 Uiso 0.775(5) 1 calc GR . P A 1
H35C H 0.4707 0.3156 0.9318 0.053 Uiso 0.775(5) 1 calc GR . P A 1
C37 C 0.6828(4) 0.23323(19) 0.96775(14) 0.0391(7) Uani 0.775(5) 1 d D U P A 1
H37A H 0.5775 0.1845 0.9445 0.059 Uiso 0.775(5) 1 calc GR . P A 1
H37B H 0.6981 0.2617 1.0241 0.059 Uiso 0.775(5) 1 calc GR . P A 1
H37C H 0.7635 0.1995 0.9561 0.059 Uiso 0.775(5) 1 calc GR . P A 1
O9 O -0.0413(4) -0.0055(3) 1.00632(18) 0.0289(11) Uani 0.5 1 d . . P B -1
C38 C 0.1674(7) 0.1399(5) 1.0286(3) 0.0363(12) Uani 0.5 1 d . . P B -1
H38A H 0.0889 0.1736 1.0165 0.054 Uiso 0.5 1 calc GR . P B -1
H38B H 0.2634 0.1662 1.0134 0.054 Uiso 0.5 1 calc GR . P B -1
H38C H 0.1933 0.1526 1.0845 0.054 Uiso 0.5 1 calc GR . P B -1
C39 C 0.1014(7) 0.0294(5) 0.9850(4) 0.0350(15) Uani 0.5 1 d . . P B -1
H39A H 0.0792 0.0156 0.9285 0.042 Uiso 0.5 1 calc R . P B -1
H39B H 0.1784 -0.0056 0.9983 0.042 Uiso 0.5 1 calc R . P B -1
C40 C -0.1092(7) -0.1099(4) 0.9692(3) 0.0302(11) Uani 0.5 1 d . . P B -1
H40A H -0.0360 -0.1456 0.9854 0.036 Uiso 0.5 1 calc R . P B -1
H40B H -0.1290 -0.1278 0.9122 0.036 Uiso 0.5 1 calc R . P B -1
C41 C -0.2639(5) -0.1412(3) 0.9911(2) 0.0324(8) Uani 0.5 1 d . . P B -1
H41A H -0.3135 -0.2137 0.9644 0.049 Uiso 0.5 1 calc GR . P B -1
H41B H -0.3350 -0.1047 0.9758 0.049 Uiso 0.5 1 calc GR . P B -1
H41C H -0.2430 -0.1254 1.0474 0.049 Uiso 0.5 1 calc GR . P B -1
C35A C 0.6442(12) 0.4172(7) 0.9295(6) 0.046(2) Uani 0.225(5) 1 d D U P A 2
H35D H 0.7242 0.4592 0.9133 0.069 Uiso 0.225(5) 1 calc GR . P A 2
H35E H 0.6349 0.4561 0.9807 0.069 Uiso 0.225(5) 1 calc GR . P A 2
H35F H 0.5420 0.3954 0.8917 0.069 Uiso 0.225(5) 1 calc GR . P A 2
C36A C 0.8726(16) 0.3631(12) 0.9699(15) 0.029(3) Uani 0.225(5) 1 d D U P A 2
H36D H 0.9192 0.3099 0.9745 0.044 Uiso 0.225(5) 1 calc GR . P A 2
H36E H 0.8906 0.4132 1.0216 0.044 Uiso 0.225(5) 1 calc GR . P A 2
H36F H 0.9220 0.3953 0.9371 0.044 Uiso 0.225(5) 1 calc GR . P A 2
C37A C 0.6018(12) 0.2776(10) 0.9747(6) 0.051(2) Uani 0.225(5) 1 d D U P A 2
H37D H 0.4932 0.2468 0.9423 0.077 Uiso 0.225(5) 1 calc GR . P A 2
H37E H 0.6031 0.3309 1.0220 0.077 Uiso 0.225(5) 1 calc GR . P A 2
H37F H 0.6411 0.2263 0.9887 0.077 Uiso 0.225(5) 1 calc GR . P A 2

loop_
_atom_site_aniso_label
_atom_site_aniso_U_11
_atom_site_aniso_U_22
_atom_site_aniso_U_33
_atom_site_aniso_U_23
_atom_site_aniso_U_13
_atom_site_aniso_U_12
Ni1 0.00972(12) 0.01542(12) 0.01282(12) 0.00486(9) 0.00202(9) 0.00337(9)
S1 0.02070(17) 0.01870(17) 0.01361(16) 0.00760(13) 0.00311(13) 0.00787(13)
S3 0.01234(15) 0.01725(16) 0.01900(17) 0.00903(13) 0.00697(12) 0.00648(13)
S2 0.01891(17) 0.01514(16) 0.01535(16) 0.00546(13) 0.00531(13) 0.00276(13)
O6 0.0242(5) 0.0176(5) 0.0295(6) 0.0128(4) 0.0152(4) 0.0098(4)
O5 0.0139(5) 0.0314(6) 0.0219(5) 0.0125(4) 0.0051(4) 0.0100(4)
O7 0.0153(5) 0.0330(6) 0.0171(5) 0.0060(4) 0.0007(4) 0.0078(4)
O2 0.0314(6) 0.0272(6) 0.0164(5) 0.0093(4) 0.0088(4) 0.0140(5)
O1 0.0217(5) 0.0258(5) 0.0181(5) 0.0086(4) -0.0011(4) 0.0084(4)
O3 0.0325(6) 0.0204(5) 0.0166(5) 0.0070(4) 0.0022(4) 0.0075(5)
O4 0.0240(6) 0.0244(6) 0.0288(6) 0.0102(5) 0.0141(5) 0.0025(5)
N2 0.0144(6) 0.0181(6) 0.0154(6) 0.0086(5) 0.0013(4) 0.0042(5)
N1 0.0108(5) 0.0143(5) 0.0128(5) 0.0057(4) 0.0036(4) 0.0037(4)
N4 0.0106(5) 0.0194(6) 0.0152(6) 0.0049(5) 0.0037(4) 0.0048(5)
N3 0.0177(6) 0.0153(6) 0.0142(6) 0.0043(5) 0.0016(5) 0.0039(5)
N5 0.0170(6) 0.0352(7) 0.0157(6) 0.0046(5) 0.0037(5) 0.0048(5)
O8 0.0467(8) 0.0442(8) 0.0318(7) 0.0181(6) 0.0091(6) 0.0119(7)
C2 0.0133(6) 0.0185(7) 0.0167(7) 0.0090(5) 0.0033(5) 0.0034(5)
C23 0.0129(6) 0.0234(7) 0.0130(6) 0.0071(5) 0.0032(5) 0.0043(5)
C12 0.0130(6) 0.0176(7) 0.0180(7) 0.0083(5) 0.0044(5) 0.0063(5)
C21 0.0175(7) 0.0197(7) 0.0152(7) 0.0045(5) 0.0046(5) 0.0051(6)
C14 0.0174(7) 0.0157(6) 0.0129(6) 0.0038(5) 0.0038(5) 0.0028(5)
C1 0.0120(6) 0.0146(6) 0.0152(7) 0.0056(5) 0.0025(5) 0.0011(5)
C15 0.0172(7) 0.0208(7) 0.0163(7) 0.0046(6) 0.0028(5) 0.0053(6)
C26 0.0118(6) 0.0184(7) 0.0283(8) 0.0094(6) 0.0029(5) 0.0061(5)
C25 0.0097(6) 0.0174(7) 0.0224(7) 0.0107(6) 0.0047(5) 0.0050(5)
C32 0.0122(6) 0.0217(7) 0.0217(7) 0.0115(6) 0.0046(5) 0.0062(5)
C24 0.0136(6) 0.0225(7) 0.0140(7) 0.0033(5) 0.0044(5) 0.0047(6)
C13 0.0196(7) 0.0154(7) 0.0184(7) 0.0084(5) 0.0034(5) 0.0050(6)
C4 0.0270(8) 0.0229(7) 0.0160(7) 0.0112(6) 0.0052(6) 0.0101(6)
C17 0.0232(7) 0.0208(7) 0.0238(8) 0.0068(6) 0.0021(6) 0.0099(6)
C31 0.0183(7) 0.0300(8) 0.0223(7) 0.0147(6) 0.0070(6) 0.0070(6)
C20 0.0188(7) 0.0214(7) 0.0211(7) 0.0074(6) 0.0054(6) 0.0014(6)
C10 0.0258(8) 0.0258(8) 0.0210(7) 0.0154(6) 0.0060(6) 0.0105(6)
C3 0.0239(7) 0.0191(7) 0.0152(7) 0.0102(6) 0.0037(5) 0.0083(6)
C28 0.0163(7) 0.0182(7) 0.0378(9) 0.0155(7) 0.0029(6) 0.0043(6)
C34 0.0259(8) 0.0299(8) 0.0172(7) 0.0043(6) 0.0049(6) 0.0115(7)
C6 0.0347(8) 0.0230(7) 0.0160(7) 0.0097(6) 0.0071(6) 0.0127(7)
C29 0.0163(7) 0.0300(8) 0.0349(9) 0.0237(7) 0.0049(6) 0.0051(6)
C18 0.0258(8) 0.0186(7) 0.0230(8) 0.0078(6) 0.0021(6) 0.0043(6)
C16 0.0174(7) 0.0282(8) 0.0306(8) 0.0070(7) 0.0061(6) 0.0077(6)
C22 0.0177(7) 0.0222(7) 0.0304(8) 0.0039(6) 0.0080(6) 0.0067(6)
C5 0.0317(8) 0.0248(8) 0.0290(8) 0.0133(7) 0.0160(7) 0.0133(7)
C11 0.0311(9) 0.0316(9) 0.0381(9) 0.0217(8) 0.0188(7) 0.0129(7)
C33 0.0252(8) 0.0215(7) 0.0217(7) 0.0063(6) 0.0097(6) 0.0065(6)
C27 0.0240(8) 0.0174(7) 0.0353(9) 0.0036(6) 0.0085(7) 0.0058(6)
C7 0.0357(9) 0.0212(8) 0.0204(7) 0.0108(6) 0.0018(6) 0.0069(7)
C9 0.0263(8) 0.0259(8) 0.0276(8) 0.0175(7) 0.0052(6) 0.0055(6)
C8 0.0516(11) 0.0218(8) 0.0338(10) 0.0089(7) 0.0074(8) 0.0053(8)
C19 0.0353(10) 0.0208(8) 0.0530(12) 0.0158(8) 0.0026(8) 0.0053(7)
C30 0.0345(10) 0.0432(11) 0.0525(12) 0.0360(10) 0.0155(9) 0.0054(8)
C36 0.0183(13) 0.042(2) 0.0235(13) 0.006(2) 0.0027(11) -0.0033(14)
C35 0.0304(12) 0.0448(14) 0.0250(11) -0.0015(10) 0.0073(9) 0.0194(11)
C37 0.0631(18) 0.0314(12) 0.0224(11) 0.0136(9) 0.0102(11) 0.0075(12)
O9 0.034(4) 0.032(2) 0.024(2) 0.0087(13) 0.010(2) 0.014(3)
C38 0.034(3) 0.041(3) 0.035(2) 0.020(2) 0.007(2) 0.007(2)
C39 0.036(4) 0.050(4) 0.027(2) 0.017(2) 0.011(2) 0.020(3)
C40 0.040(3) 0.031(3) 0.0236(19) 0.013(2) 0.007(2) 0.014(2)
C41 0.037(2) 0.0332(19) 0.0258(18) 0.0124(15) 0.0017(16) 0.0094(17)
C35A 0.038(4) 0.044(4) 0.039(4) -0.010(4) 0.000(3) 0.021(4)
C36A 0.021(4) 0.035(6) 0.025(4) 0.006(5) 0.000(3) 0.003(4)
C37A 0.037(4) 0.073(5) 0.036(4) 0.023(3) 0.008(3) -0.003(4)

loop_
_atom_type_symbol
_atom_type_description
_atom_type_scat_dispersion_real
_atom_type_scat_dispersion_imag
_atom_type_scat_source
C C 0.0181 0.0091 'International Tables Vol C Tables 4.2.6.8 and 6.1.1.4'
H H 0.0000 0.0000 'International Tables Vol C Tables 4.2.6.8 and 6.1.1.4'
N N 0.0311 0.0180 'International Tables Vol C Tables 4.2.6.8 and 6.1.1.4'
Ni Ni -3.0029 0.5091 'International Tables Vol C Tables 4.2.6.8 and 6.1.1.4'
O O 0.0492 0.0322 'International Tables Vol C Tables 4.2.6.8 and 6.1.1.4'
S S 0.3331 0.5567 'International Tables Vol C Tables 4.2.6.8 and 6.1.1.4'

loop_
_geom_angle_atom_site_label_1
_geom_angle_atom_site_label_2
_geom_angle_atom_site_label_3
_geom_angle
O7 Ni1 N1 178.44(4)
N2 Ni1 O7 97.23(5)
N2 Ni1 N1 83.85(5)
N2 Ni1 N4 118.00(5)
N4 Ni1 O7 95.49(5)
N4 Ni1 N1 83.00(5)
N3 Ni1 O7 96.26(5)
N3 Ni1 N2 109.42(5)
N3 Ni1 N1 84.41(5)
N3 Ni1 N4 128.98(5)
O2 S1 O1 113.43(7)
O2 S1 N2 114.30(6)
O2 S1 C3 106.59(7)
O1 S1 N2 108.44(6)
O1 S1 C3 107.50(7)
N2 S1 C3 106.10(7)
O6 S3 O5 114.89(6)
O6 S3 N4 112.76(6)
O6 S3 C25 107.50(6)
O5 S3 N4 108.41(6)
O5 S3 C25 105.31(6)
N4 S3 C25 107.47(6)
O3 S2 N3 108.77(7)
O3 S2 C14 105.96(7)
O4 S2 O3 114.79(7)
O4 S2 N3 114.08(7)
O4 S2 C14 106.95(7)
N3 S2 C14 105.55(6)
Ni1 O7 H7A 86.4
Ni1 O7 H7B 110.0
H7A O7 H7B 109.9
S1 N2 Ni1 133.81(7)
C2 N2 Ni1 110.29(8)
C2 N2 S1 115.22(9)
C23 N1 Ni1 107.70(8)
C23 N1 C12 110.85(11)
C23 N1 C1 111.88(11)
C12 N1 Ni1 108.56(8)
C1 N1 Ni1 106.57(8)
C1 N1 C12 111.07(10)
S3 N4 Ni1 132.74(7)
C24 N4 Ni1 112.73(8)
C24 N4 S3 112.73(9)
S2 N3 Ni1 126.50(7)
C13 N3 Ni1 108.26(8)
C13 N3 S2 114.45(10)
C34 N5 C37 105.47(14)
C34 N5 C35A 97.0(4)
C34 N5 C36A 107.0(10)
C36 N5 C34 110.7(3)
C36 N5 C37 107.8(3)
C35 N5 C34 113.27(14)
C35 N5 C36 111.5(2)
C35 N5 C37 107.77(19)
C36A N5 C35A 101.8(7)
C37A N5 C34 122.0(5)
C37A N5 C35A 105.2(7)
C37A N5 C36A 119.2(11)
H8D O8 H8E 109.6
N2 C2 H2A 110.2
N2 C2 H2B 110.2
N2 C2 C1 107.67(11)
H2A C2 H2B 108.5
C1 C2 H2A 110.2
C1 C2 H2B 110.2
N1 C23 H23A 109.4
N1 C23 H23B 109.4
N1 C23 C24 110.97(11)
H23A C23 H23B 108.0
C24 C23 H23A 109.4
C24 C23 H23B 109.4
N1 C12 H12A 109.8
N1 C12 H12B 109.8
N1 C12 C13 109.48(11)
H12A C12 H12B 108.2
C13 C12 H12A 109.8
C13 C12 H12B 109.8
C14 C21 C22 124.50(13)
C20 C21 C14 118.58(13)
C20 C21 C22 116.91(13)
C21 C14 S2 117.22(11)
C15 C14 S2 122.39(11)
C15 C14 C21 120.39(13)
N1 C1 C2 109.08(11)
N1 C1 H1A 109.9
N1 C1 H1B 109.9
C2 C1 H1A 109.9
C2 C1 H1B 109.9
H1A C1 H1B 108.3
C14 C15 C16 126.30(14)
C17 C15 C14 117.93(13)
C17 C15 C16 115.76(13)
C25 C26 C27 124.21(14)
C28 C26 C25 118.44(14)
C28 C26 C27 117.27(14)
C26 C25 S3 117.64(11)
C32 C25 S3 122.00(11)
C32 C25 C26 120.27(13)
C25 C32 C33 125.66(13)
C31 C32 C25 118.08(13)
C31 C32 C33 116.25(13)
N4 C24 C23 108.00(11)
N4 C24 H24A 110.1
N4 C24 H24B 110.1
C23 C24 H24A 110.1
C23 C24 H24B 110.1
H24A C24 H24B 108.4
N3 C13 C12 109.90(11)
N3 C13 H13A 109.7
N3 C13 H13B 109.7
C12 C13 H13A 109.7
C12 C13 H13B 109.7
H13A C13 H13B 108.2
C3 C4 C5 124.19(14)
C6 C4 C3 118.52(14)
C6 C4 C5 117.28(14)
C15 C17 H17 118.6
C18 C17 C15 122.88(14)
C18 C17 H17 118.6
C32 C31 H31 118.6
C29 C31 C32 122.73(15)
C29 C31 H31 118.6
C21 C20 H20 118.8
C21 C20 C18 122.35(14)
C18 C20 H20 118.8
C3 C10 C11 125.83(15)
C9 C10 C3 118.24(14)
C9 C10 C11 115.92(14)
C4 C3 S1 117.62(11)
C10 C3 S1 122.12(12)
C10 C3 C4 120.10(14)
C26 C28 H28 118.8
C29 C28 C26 122.46(14)
C29 C28 H28 118.8
N5 C34 H34A 109.5
N5 C34 H34B 109.5
N5 C34 H34C 109.5
H34A C34 H34B 109.5
H34A C34 H34C 109.5
H34B C34 H34C 109.5
C4 C6 H6 118.8
C7 C6 C4 122.39(15)
C7 C6 H6 118.8
C31 C29 C28 117.88(14)
C31 C29 C30 121.11(16)
C28 C29 C30 120.97(16)
C17 C18 C20 117.84(14)
C17 C18 C19 121.12(15)
C20 C18 C19 121.04(15)
C15 C16 H16A 109.5
C15 C16 H16B 109.5
C15 C16 H16C 109.5
H16A C16 H16B 109.5
H16A C16 H16C 109.5
H16B C16 H16C 109.5
C21 C22 H22A 109.5
C21 C22 H22B 109.5
C21 C22 H22C 109.5
H22A C22 H22B 109.5
H22A C22 H22C 109.5
H22B C22 H22C 109.5
C4 C5 H5A 109.5
C4 C5 H5B 109.5
C4 C5 H5C 109.5
H5A C5 H5B 109.5
H5A C5 H5C 109.5
H5B C5 H5C 109.5
C10 C11 H11A 109.5
C10 C11 H11B 109.5
C10 C11 H11C 109.5
H11A C11 H11B 109.5
H11A C11 H11C 109.5
H11B C11 H11C 109.5
C32 C33 H33A 109.5
C32 C33 H33B 109.5
C32 C33 H33C 109.5
H33A C33 H33B 109.5
H33A C33 H33C 109.5
H33B C33 H33C 109.5
C26 C27 H27A 109.5
C26 C27 H27B 109.5
C26 C27 H27C 109.5
H27A C27 H27B 109.5
H27A C27 H27C 109.5
H27B C27 H27C 109.5
C6 C7 C8 120.95(16)
C9 C7 C6 117.90(15)
C9 C7 C8 121.13(16)
C10 C9 H9 118.6
C7 C9 C10 122.80(15)
C7 C9 H9 118.6
C7 C8 H8A 109.5
C7 C8 H8B 109.5
C7 C8 H8C 109.5
H8A C8 H8B 109.5
H8A C8 H8C 109.5
H8B C8 H8C 109.5
C18 C19 H19A 109.5
C18 C19 H19B 109.5
C18 C19 H19C 109.5
H19A C19 H19B 109.5
H19A C19 H19C 109.5
H19B C19 H19C 109.5
C29 C30 H30A 109.5
C29 C30 H30B 109.5
C29 C30 H30C 109.5
H30A C30 H30B 109.5
H30A C30 H30C 109.5
H30B C30 H30C 109.5
N5 C36 H36A 109.5
N5 C36 H36B 109.5
N5 C36 H36C 109.5
H36A C36 H36B 109.5
H36A C36 H36C 109.5
H36B C36 H36C 109.5
N5 C35 H35A 109.5
N5 C35 H35B 109.5
N5 C35 H35C 109.5
H35A C35 H35B 109.5
H35A C35 H35C 109.5
H35B C35 H35C 109.5
N5 C37 H37A 109.5
N5 C37 H37B 109.5
N5 C37 H37C 109.5
H37A C37 H37B 109.5
H37A C37 H37C 109.5
H37B C37 H37C 109.5
C40 O9 C39 111.5(4)
H38A C38 H38B 109.5
H38A C38 H38C 109.5
H38B C38 H38C 109.5
C39 C38 H38A 109.5
C39 C38 H38B 109.5
C39 C38 H38C 109.5
O9 C39 C38 107.9(5)
O9 C39 H39A 110.1
O9 C39 H39B 110.1
C38 C39 H39A 110.1
C38 C39 H39B 110.1
H39A C39 H39B 108.4
O9 C40 H40A 109.9
O9 C40 H40B 109.9
O9 C40 C41 108.9(4)
H40A C40 H40B 108.3
C41 C40 H40A 109.9
C41 C40 H40B 109.9
C40 C41 H41A 109.5
C40 C41 H41B 109.5
C40 C41 H41C 109.5
H41A C41 H41B 109.5
H41A C41 H41C 109.5
H41B C41 H41C 109.5
N5 C35A H35D 109.5
N5 C35A H35E 109.5
N5 C35A H35F 109.5
H35D C35A H35E 109.5
H35D C35A H35F 109.5
H35E C35A H35F 109.5
N5 C36A H36D 109.5
N5 C36A H36E 109.5
N5 C36A H36F 109.5
H36D C36A H36E 109.5
H36D C36A H36F 109.5
H36E C36A H36F 109.5
N5 C37A H37D 109.5
N5 C37A H37E 109.5
N5 C37A H37F 109.5
H37D C37A H37E 109.5
H37D C37A H37F 109.5
H37E C37A H37F 109.5

loop_
_geom_bond_atom_site_label_1
_geom_bond_atom_site_label_2
_geom_bond_distance
Ni1 O7 2.0484(10)
Ni1 N2 2.0311(12)
Ni1 N1 2.0885(11)
Ni1 N4 2.0383(12)
Ni1 N3 2.0254(12)
S1 O2 1.4522(11)
S1 O1 1.4596(11)
S1 N2 1.5617(12)
S1 C3 1.7993(15)
S3 O6 1.4394(11)
S3 O5 1.4582(11)
S3 N4 1.5803(11)
S3 C25 1.8021(14)
S2 O3 1.4498(11)
S2 O4 1.4496(11)
S2 N3 1.5725(12)
S2 C14 1.8024(14)
O7 H7A 0.8738
O7 H7B 0.8749
N2 C2 1.4756(17)
N1 C23 1.4769(17)
N1 C12 1.4848(17)
N1 C1 1.4841(17)
N4 C24 1.4742(17)
N3 C13 1.4764(18)
N5 C34 1.4868(19)
N5 C36 1.477(4)
N5 C35 1.465(3)
N5 C37 1.540(3)
N5 C35A 1.644(9)
N5 C36A 1.506(13)
N5 C37A 1.382(8)
O8 H8D 0.8691
O8 H8E 0.8699
C2 H2A 0.9900
C2 H2B 0.9900
C2 C1 1.5195(18)
C23 H23A 0.9900
C23 H23B 0.9900
C23 C24 1.5210(19)
C12 H12A 0.9900
C12 H12B 0.9900
C12 C13 1.5150(19)
C21 C14 1.414(2)
C21 C20 1.392(2)
C21 C22 1.514(2)
C14 C15 1.411(2)
C1 H1A 0.9900
C1 H1B 0.9900
C15 C17 1.401(2)
C15 C16 1.515(2)
C26 C25 1.417(2)
C26 C28 1.394(2)
C26 C27 1.508(2)
C25 C32 1.409(2)
C32 C31 1.402(2)
C32 C33 1.507(2)
C24 H24A 0.9900
C24 H24B 0.9900
C13 H13A 0.9900
C13 H13B 0.9900
C4 C3 1.417(2)
C4 C6 1.392(2)
C4 C5 1.511(2)
C17 H17 0.9500
C17 C18 1.383(2)
C31 H31 0.9500
C31 C29 1.383(2)
C20 H20 0.9500
C20 C18 1.392(2)
C10 C3 1.412(2)
C10 C11 1.512(2)
C10 C9 1.397(2)
C28 H28 0.9500
C28 C29 1.388(2)
C34 H34A 0.9800
C34 H34B 0.9800
C34 H34C 0.9800
C6 H6 0.9500
C6 C7 1.390(2)
C29 C30 1.507(2)
C18 C19 1.509(2)
C16 H16A 0.9800
C16 H16B 0.9800
C16 H16C 0.9800
C22 H22A 0.9800
C22 H22B 0.9800
C22 H22C 0.9800
C5 H5A 0.9800
C5 H5B 0.9800
C5 H5C 0.9800
C11 H11A 0.9800
C11 H11B 0.9800
C11 H11C 0.9800
C33 H33A 0.9800
C33 H33B 0.9800
C33 H33C 0.9800
C27 H27A 0.9800
C27 H27B 0.9800
C27 H27C 0.9800
C7 C9 1.382(2)
C7 C8 1.506(2)
C9 H9 0.9500
C8 H8A 0.9800
C8 H8B 0.9800
C8 H8C 0.9800
C19 H19A 0.9800
C19 H19B 0.9800
C19 H19C 0.9800
C30 H30A 0.9800
C30 H30B 0.9800
C30 H30C 0.9800
C36 H36A 0.9800
C36 H36B 0.9800
C36 H36C 0.9800
C35 H35A 0.9800
C35 H35B 0.9800
C35 H35C 0.9800
C37 H37A 0.9800
C37 H37B 0.9800
C37 H37C 0.9800
O9 C39 1.428(7)
O9 C40 1.406(6)
C38 H38A 0.9800
C38 H38B 0.9800
C38 H38C 0.9800
C38 C39 1.494(9)
C39 H39A 0.9900
C39 H39B 0.9900
C40 H40A 0.9900
C40 H40B 0.9900
C40 C41 1.518(6)
C41 H41A 0.9800
C41 H41B 0.9800
C41 H41C 0.9800
C35A H35D 0.9800
C35A H35E 0.9800
C35A H35F 0.9800
C36A H36D 0.9800
C36A H36E 0.9800
C36A H36F 0.9800
C37A H37D 0.9800
C37A H37E 0.9800
C37A H37F 0.9800

loop_
_geom_torsion_atom_site_label_1
_geom_torsion_atom_site_label_2
_geom_torsion_atom_site_label_3
_geom_torsion_atom_site_label_4
_geom_torsion
Ni1 N2 C2 C1 37.64(13)
Ni1 N1 C23 C24 39.17(13)
Ni1 N1 C12 C13 30.92(12)
Ni1 N1 C1 C2 41.19(12)
Ni1 N4 C24 C23 30.83(13)
Ni1 N3 C13 C12 41.76(13)
S1 N2 C2 C1 -150.52(10)
S3 N4 C24 C23 -162.47(9)
S3 C25 C32 C31 -173.31(11)
S3 C25 C32 C33 7.1(2)
S2 N3 C13 C12 -105.18(12)
S2 C14 C15 C17 178.76(11)
S2 C14 C15 C16 -0.6(2)
O6 S3 N4 Ni1 119.46(9)
O6 S3 N4 C24 -43.74(12)
O6 S3 C25 C26 -172.81(10)
O6 S3 C25 C32 3.90(13)
O5 S3 N4 Ni1 -8.90(11)
O5 S3 N4 C24 -172.10(10)
O5 S3 C25 C26 -49.87(12)
O5 S3 C25 C32 126.84(12)
O2 S1 N2 Ni1 118.00(10)
O2 S1 N2 C2 -51.37(12)
O2 S1 C3 C4 -167.55(11)
O2 S1 C3 C10 17.04(14)
O1 S1 N2 Ni1 -9.62(12)
O1 S1 N2 C2 -179.00(10)
O1 S1 C3 C4 -45.61(13)
O1 S1 C3 C10 138.97(12)
O3 S2 N3 Ni1 38.42(10)
O3 S2 N3 C13 178.30(9)
O3 S2 C14 C21 49.54(12)
O3 S2 C14 C15 -130.64(12)
O4 S2 N3 Ni1 -91.14(9)
O4 S2 N3 C13 48.74(12)
O4 S2 C14 C21 172.44(11)
O4 S2 C14 C15 -7.74(14)
N2 S1 C3 C4 70.25(13)
N2 S1 C3 C10 -105.16(13)
N2 C2 C1 N1 -52.86(14)
N1 C23 C24 N4 -46.45(15)
N1 C12 C13 N3 -48.80(15)
N4 S3 C25 C26 65.55(12)
N4 S3 C25 C32 -117.74(12)
N3 S2 C14 C21 -65.73(12)
N3 S2 C14 C15 114.09(12)
C23 N1 C12 C13 -87.19(13)
C23 N1 C1 C2 158.66(11)
C12 N1 C23 C24 157.80(11)
C12 N1 C1 C2 -76.88(13)
C21 C14 C15 C17 -1.4(2)
C21 C14 C15 C16 179.19(14)
C21 C20 C18 C17 -1.4(2)
C21 C20 C18 C19 178.95(15)
C14 S2 N3 Ni1 151.75(8)
C14 S2 N3 C13 -68.37(11)
C14 C21 C20 C18 0.5(2)
C14 C15 C17 C18 0.4(2)
C1 N1 C23 C24 -77.62(14)
C1 N1 C12 C13 147.78(11)
C15 C17 C18 C20 1.0(2)
C15 C17 C18 C19 -179.42(16)
C26 C25 C32 C31 3.3(2)
C26 C25 C32 C33 -176.32(13)
C26 C28 C29 C31 3.5(2)
C26 C28 C29 C30 -174.61(15)
C25 S3 N4 Ni1 -122.25(9)
C25 S3 N4 C24 74.55(11)
C25 C26 C28 C29 -1.5(2)
C25 C32 C31 C29 -1.2(2)
C32 C31 C29 C28 -2.1(2)
C32 C31 C29 C30 175.99(15)
C4 C6 C7 C9 -2.2(2)
C4 C6 C7 C8 176.09(15)
C20 C21 C14 S2 -179.18(11)
C20 C21 C14 C15 1.0(2)
C3 S1 N2 Ni1 -124.85(10)
C3 S1 N2 C2 65.78(11)
C3 C4 C6 C7 2.6(2)
C3 C10 C9 C7 1.1(2)
C28 C26 C25 S3 174.73(11)
C28 C26 C25 C32 -2.0(2)
C6 C4 C3 S1 -176.65(11)
C6 C4 C3 C10 -1.1(2)
C6 C7 C9 C10 0.3(2)
C16 C15 C17 C18 179.88(15)
C22 C21 C14 S2 -0.36(19)
C22 C21 C14 C15 179.82(14)
C22 C21 C20 C18 -178.44(14)
C5 C4 C3 S1 2.0(2)
C5 C4 C3 C10 177.48(14)
C5 C4 C6 C7 -176.12(14)
C11 C10 C3 S1 -4.3(2)
C11 C10 C3 C4 -179.62(14)
C11 C10 C9 C7 -179.82(15)
C33 C32 C31 C29 178.45(14)
C27 C26 C25 S3 -1.82(19)
C27 C26 C25 C32 -178.59(13)
C27 C26 C28 C29 175.32(14)
C9 C10 C3 S1 174.68(11)
C9 C10 C3 C4 -0.6(2)
C8 C7 C9 C10 -177.98(15)
C39 O9 C40 C41 -177.3(4)
C40 O9 C39 C38 -178.4(5)
